data_4084267
loop_
_publ_author_name
'Nakai, Hidetaka'
'Jeong, Kihun'
'Matsumoto, Takahiro'
'Ogo, Seiji'

_publ_section_title
;
 Catalytic C--F Bond Hydrogenolysis of Fluoroaromatics by
 [(\h5-C5Me5)RhI(2,2&#x2032;-bipyridine)]
;
_journal_issue 17
_journal_name_full Organometallics
_journal_page_first 4349
_journal_paper_doi 10.1021/om500647h
_journal_volume 33
_journal_year 2014
_chemical_formula_moiety 'C20 H23 N2 Rh'
_chemical_formula_sum 'C20 H23 N2 Rh'
_chemical_formula_weight 394.32
_space_group_IT_number 14
_symmetry_cell_setting monoclinic
_symmetry_Int_Tables_number 14
_symmetry_space_group_name_Hall '-P 2yn'
_symmetry_space_group_name_H-M 'P 1 21/n 1'
_atom_sites_solution_hydrogens geom
_atom_sites_solution_primary direct
_atom_sites_solution_secondary difmap
_cell_angle_alpha 90.0000
_cell_angle_beta 98.640(3)
_cell_angle_gamma 90.0000
_cell_formula_units_Z 4
_cell_length_a 9.1635(17)
_cell_length_b 9.2498(16)
_cell_length_c 20.210(4)
_cell_measurement_reflns_used 4680
_cell_measurement_temperature 93
_cell_measurement_theta_max 27.48
_cell_measurement_theta_min 3.15
_cell_volume 1693.6(5)
_computing_cell_refinement CrystalClear
_computing_data_collection 'CrystalClear (Rigaku Inc., 2007)'
_computing_data_reduction CrystalClear
_computing_molecular_graphics 'CrystalStructure 4.0'
_computing_publication_material 'CrystalStructure 4.0 (Rigaku, 2010)'
_computing_structure_refinement 'SHELXL97 (Sheldrick, 2008)'
_computing_structure_solution 'SIR92 (Altomare, et al., 1994)'
_diffrn_ambient_temperature 93
_diffrn_detector_area_resol_mean 7.111
_diffrn_measured_fraction_theta_full 0.990
_diffrn_measured_fraction_theta_max 0.990
_diffrn_measurement_device_type 'Rigaku Saturn724'
_diffrn_measurement_method \w
_diffrn_radiation_type 'Mo K\a'
_diffrn_radiation_wavelength 0.71070
_diffrn_reflns_av_R_equivalents 0.0314
_diffrn_reflns_limit_h_max 11
_diffrn_reflns_limit_h_min -10
_diffrn_reflns_limit_k_max 11
_diffrn_reflns_limit_k_min -11
_diffrn_reflns_limit_l_max 26
_diffrn_reflns_limit_l_min -26
_diffrn_reflns_number 13192
_diffrn_reflns_theta_full 27.48
_diffrn_reflns_theta_max 27.48
_diffrn_standards_number 0
_exptl_absorpt_coefficient_mu 1.007
_exptl_absorpt_correction_T_max 0.904
_exptl_absorpt_correction_T_min 0.851
_exptl_absorpt_correction_type empirical
_exptl_absorpt_process_details
;
    Higashi, T. (1995). Program for Absorption Correction.
    Rigaku Corporation, Tokyo, Japan.
;
_exptl_crystal_colour purple
_exptl_crystal_density_diffrn 1.546
_exptl_crystal_density_method 'not measured'
_exptl_crystal_description prism
_exptl_crystal_F_000 808.00
_exptl_crystal_size_max 0.130
_exptl_crystal_size_mid 0.100
_exptl_crystal_size_min 0.100
_refine_diff_density_max 2.210
_refine_diff_density_min -0.650
_refine_ls_extinction_method none
_refine_ls_goodness_of_fit_ref 1.062
_refine_ls_hydrogen_treatment constr
_refine_ls_number_parameters 208
_refine_ls_number_reflns 3834
_refine_ls_number_restraints 0
_refine_ls_R_factor_gt 0.0364
_refine_ls_shift/su_max 0.000
_refine_ls_structure_factor_coef Fsqd
_refine_ls_weighting_details 'w = 1/[\s^2^(Fo^2^)+(0.0362P)^2^+2.6579P] where P=(Fo^2^+2Fc^2^)/3'
_refine_ls_weighting_scheme calc
_refine_ls_wR_factor_ref 0.0846
_reflns_number_gt 3258
_reflns_number_total 3834
_reflns_threshold_expression F^2^>2.0\s(F^2^)
_cod_data_source_file om500647h_si_002.cif
_cod_data_source_block 1_Rh(I)
_cod_original_cell_volume 1693.5(6)
_cod_database_code 4084267

loop_
_symmetry_equiv_pos_site_id
_symmetry_equiv_pos_as_xyz
1 +X,+Y,+Z
2 1/2-X,1/2+Y,1/2-Z
3 -X,-Y,-Z
4 1/2+X,1/2-Y,1/2+Z

loop_
_atom_site_label
_atom_site_type_symbol
_atom_site_fract_x
_atom_site_fract_y
_atom_site_fract_z
_atom_site_U_iso_or_equiv
_atom_site_adp_type
_atom_site_occupancy
_atom_site_symmetry_multiplicity
_atom_site_calc_flag
_atom_site_refinement_flags
Rh1 Rh 0.12077(2) 0.30720(2) 0.10708(2) 0.01712(8) Uani 1.0 4 d .
N1 N 0.2919(3) 0.4409(3) 0.13018(12) 0.0199(5) Uani 1.0 4 d .
N2 N 0.0493(3) 0.4368(3) 0.17487(12) 0.0196(5) Uani 1.0 4 d .
C1 C 0.1097(3) 0.0690(3) 0.09333(14) 0.0165(6) Uani 1.0 4 d .
C2 C 0.1835(4) 0.1336(4) 0.04276(15) 0.0219(7) Uani 1.0 4 d .
C3 C 0.0821(4) 0.2304(4) 0.00265(14) 0.0210(6) Uani 1.0 4 d .
C4 C -0.0539(4) 0.2266(4) 0.02869(15) 0.0225(7) Uani 1.0 4 d .
C5 C -0.0351(4) 0.1278(4) 0.08450(15) 0.0231(7) Uani 1.0 4 d .
C6 C 0.1683(5) -0.0491(4) 0.13893(17) 0.0354(9) Uani 1.0 4 d .
C7 C 0.3364(4) 0.0960(4) 0.03009(19) 0.0346(8) Uani 1.0 4 d .
C8 C 0.1141(5) 0.3162(4) -0.05627(16) 0.0319(8) Uani 1.0 4 d .
C9 C -0.1917(4) 0.3074(4) 0.00236(18) 0.0320(8) Uani 1.0 4 d .
C10 C -0.1524(4) 0.0818(4) 0.12493(18) 0.0363(9) Uani 1.0 4 d .
C11 C 0.4200(4) 0.4387(4) 0.10238(16) 0.0256(7) Uani 1.0 4 d .
C12 C 0.5314(4) 0.5359(4) 0.11788(18) 0.0321(8) Uani 1.0 4 d .
C13 C 0.5181(4) 0.6462(4) 0.16442(19) 0.0329(8) Uani 1.0 4 d .
C14 C 0.3927(4) 0.6513(4) 0.19337(16) 0.0277(7) Uani 1.0 4 d .
C15 C 0.2787(4) 0.5499(4) 0.17561(14) 0.0206(6) Uani 1.0 4 d .
C16 C 0.1412(4) 0.5485(4) 0.20038(14) 0.0206(6) Uani 1.0 4 d .
C17 C 0.0974(4) 0.6489(4) 0.24613(15) 0.0270(7) Uani 1.0 4 d .
C18 C -0.0385(4) 0.6378(4) 0.26562(16) 0.0336(8) Uani 1.0 4 d .
C19 C -0.1316(4) 0.5241(4) 0.23981(16) 0.0316(8) Uani 1.0 4 d .
C20 C -0.0853(4) 0.4288(4) 0.19582(15) 0.0246(7) Uani 1.0 4 d .
H6A H 0.2763 -0.0497 0.1437 0.0425 Uiso 1.0 4 calc R
H6B H 0.1298 -0.1418 0.1205 0.0425 Uiso 1.0 4 calc R
H6C H 0.1378 -0.0340 0.1829 0.0425 Uiso 1.0 4 calc R
H7A H 0.4019 0.0865 0.0729 0.0415 Uiso 1.0 4 calc R
H7B H 0.3733 0.1726 0.0035 0.0415 Uiso 1.0 4 calc R
H7C H 0.3338 0.0043 0.0056 0.0415 Uiso 1.0 4 calc R
H8A H 0.0438 0.3965 -0.0644 0.0382 Uiso 1.0 4 calc R
H8B H 0.1045 0.2538 -0.0959 0.0382 Uiso 1.0 4 calc R
H8C H 0.2148 0.3546 -0.0471 0.0382 Uiso 1.0 4 calc R
H9A H -0.2579 0.2444 -0.0274 0.0384 Uiso 1.0 4 calc R
H9B H -0.1666 0.3925 -0.0225 0.0384 Uiso 1.0 4 calc R
H9C H -0.2410 0.3382 0.0398 0.0384 Uiso 1.0 4 calc R
H10A H -0.1132 0.0878 0.1727 0.0436 Uiso 1.0 4 calc R
H10B H -0.1820 -0.0180 0.1135 0.0436 Uiso 1.0 4 calc R
H10C H -0.2382 0.1456 0.1149 0.0436 Uiso 1.0 4 calc R
H11 H 0.4313 0.3654 0.0706 0.0307 Uiso 1.0 4 calc R
H12 H 0.6178 0.5293 0.0973 0.0385 Uiso 1.0 4 calc R
H13 H 0.5943 0.7155 0.1755 0.0395 Uiso 1.0 4 calc R
H14 H 0.3822 0.7236 0.2257 0.0333 Uiso 1.0 4 calc R
H17 H 0.1626 0.7243 0.2634 0.0324 Uiso 1.0 4 calc R
H18 H -0.0695 0.7056 0.2960 0.0403 Uiso 1.0 4 calc R
H19 H -0.2263 0.5136 0.2529 0.0379 Uiso 1.0 4 calc R
H20 H -0.1502 0.3529 0.1789 0.0295 Uiso 1.0 4 calc R

loop_
_atom_site_aniso_label
_atom_site_aniso_U_11
_atom_site_aniso_U_22
_atom_site_aniso_U_33
_atom_site_aniso_U_12
_atom_site_aniso_U_13
_atom_site_aniso_U_23
Rh1 0.01967(13) 0.01672(14) 0.01473(12) 0.00051(9) 0.00178(8) -0.00029(8)
N1 0.0206(12) 0.0189(13) 0.0193(12) -0.0004(10) -0.0003(10) -0.0000(10)
N2 0.0226(13) 0.0199(13) 0.0155(11) 0.0030(10) 0.0004(10) -0.0006(10)
C1 0.0223(14) 0.0030(13) 0.0247(14) -0.0000(11) 0.0048(12) 0.0016(10)
C2 0.0232(15) 0.0187(16) 0.0235(15) 0.0006(12) 0.0028(12) -0.0080(12)
C3 0.0306(16) 0.0196(16) 0.0130(13) -0.0018(13) 0.0034(12) -0.0014(11)
C4 0.0232(15) 0.0254(17) 0.0176(14) -0.0012(13) -0.0017(12) -0.0054(12)
C5 0.0281(16) 0.0229(16) 0.0192(14) -0.0094(13) 0.0057(12) -0.0058(12)
C6 0.054(3) 0.0216(17) 0.0255(17) 0.0006(16) -0.0094(16) -0.0002(14)
C7 0.0255(17) 0.033(2) 0.046(2) 0.0020(15) 0.0070(15) -0.0158(16)
C8 0.050(3) 0.0264(18) 0.0193(15) -0.0076(16) 0.0070(15) 0.0001(13)
C9 0.0276(17) 0.0278(19) 0.0372(19) 0.0049(14) -0.0061(14) -0.0096(15)
C10 0.042(2) 0.038(2) 0.0316(18) -0.0174(17) 0.0161(16) -0.0095(16)
C11 0.0233(16) 0.0260(17) 0.0279(16) 0.0012(13) 0.0048(13) -0.0001(13)
C12 0.0243(17) 0.0319(19) 0.041(2) -0.0022(15) 0.0077(14) 0.0009(15)
C13 0.0257(17) 0.0279(18) 0.043(2) -0.0060(15) -0.0022(15) -0.0020(16)
C14 0.0303(17) 0.0237(17) 0.0265(16) 0.0005(14) -0.0047(13) -0.0017(13)
C15 0.0230(15) 0.0200(15) 0.0171(13) 0.0012(12) -0.0029(11) 0.0013(12)
C16 0.0232(15) 0.0219(16) 0.0148(13) 0.0035(12) -0.0037(11) 0.0024(12)
C17 0.0321(17) 0.0267(17) 0.0201(15) 0.0053(14) -0.0025(13) -0.0044(13)
C18 0.039(2) 0.038(2) 0.0234(16) 0.0118(17) 0.0037(14) -0.0085(15)
C19 0.0301(17) 0.041(2) 0.0252(16) 0.0081(16) 0.0093(14) -0.0018(15)
C20 0.0250(16) 0.0276(17) 0.0216(15) 0.0010(13) 0.0050(12) 0.0005(13)

loop_
_atom_type_symbol
_atom_type_description
_atom_type_scat_dispersion_real
_atom_type_scat_dispersion_imag
_atom_type_scat_source
C C 0.0033 0.0016
;
International Tables for Crystallography
(1992, Vol. C, Tables 4.2.6.8 and 6.1.1.4)
;
H H 0.0000 0.0000
;
International Tables for Crystallography
(1992, Vol. C, Table 6.1.1.4)
;
N N 0.0061 0.0033
;
International Tables for Crystallography
(1992, Vol. C, Tables 4.2.6.8 and 6.1.1.4)
;
Rh Rh -1.1178 0.9187
;
International Tables for Crystallography
(1992, Vol. C, Tables 4.2.6.8 and 6.1.1.4)
;

loop_
_geom_angle_atom_site_label_1
_geom_angle_atom_site_label_2
_geom_angle_atom_site_label_3
_geom_angle
_geom_angle_publ_flag
N(1) Rh(1) N(2) 78.21(11) yes
N(1) Rh(1) C(1) 131.53(11) yes
N(1) Rh(1) C(2) 108.96(11) yes
N(1) Rh(1) C(3) 115.53(12) yes
N(1) Rh(1) C(4) 146.83(11) yes
N(1) Rh(1) C(5) 169.03(11) yes
N(2) Rh(1) C(1) 131.74(11) yes
N(2) Rh(1) C(2) 169.72(11) yes
N(2) Rh(1) C(3) 145.64(11) yes
N(2) Rh(1) C(4) 114.65(11) yes
N(2) Rh(1) C(5) 109.00(12) yes
C(1) Rh(1) C(2) 37.98(12) yes
C(1) Rh(1) C(3) 64.08(11) yes
C(1) Rh(1) C(4) 63.91(11) yes
C(1) Rh(1) C(5) 37.54(11) yes
C(2) Rh(1) C(3) 38.42(11) yes
C(2) Rh(1) C(4) 63.50(12) yes
C(2) Rh(1) C(5) 62.85(12) yes
C(3) Rh(1) C(4) 37.68(12) yes
C(3) Rh(1) C(5) 63.31(12) yes
C(4) Rh(1) C(5) 38.26(12) yes
Rh(1) N(1) C(11) 125.7(2) yes
Rh(1) N(1) C(15) 117.6(2) yes
C(11) N(1) C(15) 116.6(3) yes
Rh(1) N(2) C(16) 117.3(2) yes
Rh(1) N(2) C(20) 125.7(2) yes
C(16) N(2) C(20) 116.9(3) yes
Rh(1) C(1) C(2) 70.06(16) yes
Rh(1) C(1) C(5) 70.13(17) yes
Rh(1) C(1) C(6) 130.5(2) yes
C(2) C(1) C(5) 106.4(3) yes
C(2) C(1) C(6) 125.8(3) yes
C(5) C(1) C(6) 127.4(3) yes
Rh(1) C(2) C(1) 71.96(17) yes
Rh(1) C(2) C(3) 71.10(17) yes
Rh(1) C(2) C(7) 127.1(3) yes
C(1) C(2) C(3) 108.9(3) yes
C(1) C(2) C(7) 125.1(3) yes
C(3) C(2) C(7) 125.8(3) yes
Rh(1) C(3) C(2) 70.48(17) yes
Rh(1) C(3) C(4) 71.22(17) yes
Rh(1) C(3) C(8) 124.6(3) yes
C(2) C(3) C(4) 107.5(3) yes
C(2) C(3) C(8) 126.0(3) yes
C(4) C(3) C(8) 126.5(3) yes
Rh(1) C(4) C(3) 71.10(17) yes
Rh(1) C(4) C(5) 70.37(17) yes
Rh(1) C(4) C(9) 124.7(3) yes
C(3) C(4) C(5) 107.3(3) yes
C(3) C(4) C(9) 126.5(3) yes
C(5) C(4) C(9) 126.2(3) yes
Rh(1) C(5) C(1) 72.33(17) yes
Rh(1) C(5) C(4) 71.37(18) yes
Rh(1) C(5) C(10) 126.6(3) yes
C(1) C(5) C(4) 109.9(3) yes
C(1) C(5) C(10) 123.6(3) yes
C(4) C(5) C(10) 126.4(3) yes
N(1) C(11) C(12) 123.6(3) yes
C(11) C(12) C(13) 119.7(4) yes
C(12) C(13) C(14) 118.3(4) yes
C(13) C(14) C(15) 120.5(3) yes
N(1) C(15) C(14) 121.3(3) yes
N(1) C(15) C(16) 113.4(3) yes
C(14) C(15) C(16) 125.3(3) yes
N(2) C(16) C(15) 113.4(3) yes
N(2) C(16) C(17) 121.2(3) yes
C(15) C(16) C(17) 125.4(3) yes
C(16) C(17) C(18) 120.1(3) yes
C(17) C(18) C(19) 118.6(4) yes
C(18) C(19) C(20) 119.7(4) yes
N(2) C(20) C(19) 123.4(3) yes

loop_
_geom_bond_atom_site_label_1
_geom_bond_atom_site_label_2
_geom_bond_distance
_geom_bond_publ_flag
Rh(1) N(1) 1.997(3) yes
Rh(1) N(2) 2.003(3) yes
Rh(1) C(1) 2.221(3) yes
Rh(1) C(2) 2.196(4) yes
Rh(1) C(3) 2.204(3) yes
Rh(1) C(4) 2.206(3) yes
Rh(1) C(5) 2.193(4) yes
N(1) C(11) 1.375(5) yes
N(1) C(15) 1.382(4) yes
N(2) C(16) 1.383(4) yes
N(2) C(20) 1.365(5) yes
C(1) C(2) 1.438(5) yes
C(1) C(5) 1.420(5) yes
C(1) C(6) 1.477(5) yes
C(2) C(3) 1.448(5) yes
C(2) C(7) 1.503(5) yes
C(3) C(4) 1.424(5) yes
C(3) C(8) 1.496(5) yes
C(4) C(5) 1.442(5) yes
C(4) C(9) 1.495(5) yes
C(5) C(10) 1.506(6) yes
C(11) C(12) 1.361(5) yes
C(12) C(13) 1.405(6) yes
C(13) C(14) 1.366(6) yes
C(14) C(15) 1.409(5) yes
C(15) C(16) 1.423(5) yes
C(16) C(17) 1.411(5) yes
C(17) C(18) 1.365(6) yes
C(18) C(19) 1.405(5) yes
C(19) C(20) 1.364(5) yes

loop_
_geom_contact_atom_site_label_1
_geom_contact_atom_site_label_2
_geom_contact_distance
_geom_contact_publ_flag
_geom_contact_site_symmetry_2
N(1) C(13) 2.820(5) no .
N(2) C(18) 2.813(5) no .
C(6) C(7) 3.167(6) no .
C(6) C(10) 3.151(6) no .
C(7) C(8) 3.206(5) no .
C(7) C(11) 3.526(5) no .
C(8) C(9) 3.203(6) no .
C(9) C(10) 3.217(5) no .
C(10) C(20) 3.531(5) no .
C(11) C(14) 2.729(5) no .
C(12) C(15) 2.748(5) no .
C(14) C(17) 3.054(5) no .
C(15) C(20) 3.600(5) no .
C(16) C(19) 2.745(5) no .
C(17) C(20) 2.733(5) no .
N(1) C(9) 3.564(5) no 3_565
N(2) C(8) 3.482(4) no 3_565
C(6) C(14) 3.527(5) no 1_545
C(6) C(16) 3.564(5) no 2_545
C(6) C(17) 3.444(5) no 2_545
C(8) N(2) 3.482(4) no 3_565
C(9) N(1) 3.564(5) no 3_565
C(13) C(19) 3.526(5) no 1_655
C(14) C(6) 3.527(5) no 1_565
C(16) C(6) 3.564(5) no 2_555
C(17) C(6) 3.444(5) no 2_555
C(19) C(13) 3.526(5) no 1_455
